data_1575770
loop_
_publ_author_name
'Glok, Eduard'
'Werner, Luis'
'Radius, Udo'

_publ_section_title
;
 N-Heterocyclic silylene complexes of nickel(0).
;
_journal_issue 39
_journal_name_full 'Dalton transactions (Cambridge, England : 2003)'
_journal_page_first 14846
_journal_page_last 14861
_journal_paper_doi 10.1039/d5dt01887k
_journal_volume 54
_journal_year 2025
_chemical_formula_moiety 'C52 H78 N4 Ni P2 Si2'
_chemical_formula_sum 'C52 H78 N4 Ni P2 Si2'
_chemical_formula_weight 936.01
_space_group_crystal_system triclinic
_space_group_IT_number 2
_space_group_name_Hall '-P 1'
_space_group_name_H-M_alt 'P -1'
_atom_sites_solution_hydrogens geom
_atom_sites_solution_primary dual
_atom_sites_solution_secondary difmap
_audit_creation_method SHELXL-2018/3
_audit_update_record
;
2025-08-07 deposited with the CCDC.	2025-09-12 downloaded from the CCDC.
;
_cell_angle_alpha 77.3170(10)
_cell_angle_beta 89.3230(10)
_cell_angle_gamma 77.7770(10)
_cell_formula_units_Z 2
_cell_length_a 11.45970(10)
_cell_length_b 15.07620(10)
_cell_length_c 15.4869(2)
_cell_measurement_reflns_used 37749
_cell_measurement_temperature 100(2)
_cell_measurement_theta_max 74.7550
_cell_measurement_theta_min 2.9210
_cell_volume 2549.50(5)
_computing_cell_refinement 'CrysAlisPro 1.171.40.53 (Rigaku OD, 2019)'
_computing_data_collection 'CrysAlisPro 1.171.40.53 (Rigaku OD, 2019)'
_computing_data_reduction 'CrysAlisPro 1.171.40.53 (Rigaku OD, 2019)'
_computing_molecular_graphics 'ShelXLe (Huebschle et all, 2011)'
_computing_publication_material 'SHELXL-2014/6 (Sheldrick, 2014)'
_computing_structure_refinement 'SHELXL-2018/3 (Sheldrick, 2018)'
_computing_structure_solution 'SHELXT 2014/5 (Sheldrick, 2014)'
_diffrn_ambient_temperature 100(2)
_diffrn_measured_fraction_theta_full 0.989
_diffrn_measured_fraction_theta_max 0.976
_diffrn_measurement_device_type 'XtaLAB Synergy, Dualflex, HyPix'
_diffrn_measurement_method '\w scans'
_diffrn_radiation_type CuK\a
_diffrn_radiation_wavelength 1.54184
_diffrn_reflns_av_R_equivalents 0.0207
_diffrn_reflns_av_unetI/netI 0.0161
_diffrn_reflns_Laue_measured_fraction_full 0.989
_diffrn_reflns_Laue_measured_fraction_max 0.976
_diffrn_reflns_limit_h_max 14
_diffrn_reflns_limit_h_min -12
_diffrn_reflns_limit_k_max 18
_diffrn_reflns_limit_k_min -18
_diffrn_reflns_limit_l_max 19
_diffrn_reflns_limit_l_min -19
_diffrn_reflns_number 52813
_diffrn_reflns_point_group_measured_fraction_full 0.989
_diffrn_reflns_point_group_measured_fraction_max 0.976
_diffrn_reflns_theta_full 72.000
_diffrn_reflns_theta_max 75.265
_diffrn_reflns_theta_min 2.927
_diffrn_source 'micro-focus sealed X-ray tube'
_exptl_absorpt_coefficient_mu 1.873
_exptl_absorpt_correction_T_max 1.000
_exptl_absorpt_correction_T_min 0.604
_exptl_absorpt_correction_type gaussian
_exptl_absorpt_process_details
;
CrysAlisPro 1.171.41.73a (Rigaku Oxford Diffraction, 2020)
Numerical absorption correction based on gaussian integration over
a multifaceted crystal model
Empirical absorption correction using spherical harmonics,
implemented in SCALE3 ABSPACK scaling algorithm.
;
_exptl_crystal_colour yellow
_exptl_crystal_density_diffrn 1.219
_exptl_crystal_description block
_exptl_crystal_F_000 1008
_exptl_crystal_size_max 0.230
_exptl_crystal_size_mid 0.100
_exptl_crystal_size_min 0.090
_refine_diff_density_max 0.275
_refine_diff_density_min -0.314
_refine_diff_density_rms 0.046
_refine_ls_extinction_method none
_refine_ls_goodness_of_fit_ref 1.041
_refine_ls_hydrogen_treatment constr
_refine_ls_matrix_type full
_refine_ls_number_parameters 568
_refine_ls_number_reflns 10297
_refine_ls_number_restraints 0
_refine_ls_restrained_S_all 1.041
_refine_ls_R_factor_all 0.0289
_refine_ls_R_factor_gt 0.0274
_refine_ls_shift/su_max 0.002
_refine_ls_shift/su_mean 0.000
_refine_ls_structure_factor_coef Fsqd
_refine_ls_weighting_details 'w=1/[\s^2^(Fo^2^)+(0.0347P)^2^+1.3190P] where P=(Fo^2^+2Fc^2^)/3'
_refine_ls_weighting_scheme calc
_refine_ls_wR_factor_gt 0.0723
_refine_ls_wR_factor_ref 0.0731
_reflns_Friedel_coverage 0.000
_reflns_number_gt 9705
_reflns_number_total 10297
_reflns_threshold_expression 'I > 2\s(I)'
_cod_data_source_file d5dt01887k2.cif
_cod_data_source_block compound_3
_cod_depositor_comments 'Adding full bibliography for 1575761--1575772.cif.'
_cod_database_code 1575770
_shelx_shelxl_version_number 2018/3
_shelx_space_group_comment
;
The symmetry employed for this shelxl refinement is uniquely defined
by the following loop, which should always be used as a source of
symmetry information in preference to the above space-group names.
They are only intended as comments.
;
_shelx_estimated_absorpt_t_min 0.673
_shelx_estimated_absorpt_t_max 0.850

loop_
_space_group_symop_operation_xyz
'x, y, z'
'-x, -y, -z'

loop_
_atom_site_label
_atom_site_type_symbol
_atom_site_fract_x
_atom_site_fract_y
_atom_site_fract_z
_atom_site_U_iso_or_equiv
_atom_site_adp_type
_atom_site_occupancy
_atom_site_site_symmetry_order
_atom_site_calc_flag
_atom_site_refinement_flags_posn
_atom_site_refinement_flags_adp
_atom_site_refinement_flags_occupancy
_atom_site_disorder_assembly
_atom_site_disorder_group
Ni01 Ni 0.30911(2) 0.69185(2) 0.72758(2) 0.01263(6) Uani 1 1 d . . . . .
Si1 Si 0.30639(3) 0.81824(2) 0.62962(2) 0.01308(7) Uani 1 1 d . . . . .
P002 P 0.45536(3) 0.58130(2) 0.70193(2) 0.01424(7) Uani 1 1 d . . . . .
Si2 Si 0.13341(3) 0.66457(2) 0.72191(2) 0.01342(7) Uani 1 1 d . . . . .
P003 P 0.35062(3) 0.70815(2) 0.86101(2) 0.01378(7) Uani 1 1 d . . . . .
N006 N 0.26403(10) 0.87007(7) 0.51654(7) 0.0163(2) Uani 1 1 d . . . . .
N007 N 0.35253(9) 0.92188(7) 0.63333(7) 0.0158(2) Uani 1 1 d . . . . .
N008 N 0.06218(9) 0.59154(7) 0.67599(7) 0.0171(2) Uani 1 1 d . . . . .
N009 N -0.01042(9) 0.71556(7) 0.75363(7) 0.0170(2) Uani 1 1 d . . . . .
C00A C 0.10104(11) 0.83444(8) 0.43649(8) 0.0158(2) Uani 1 1 d . . . . .
C00B C 0.11522(11) 0.50810(9) 0.64714(9) 0.0168(2) Uani 1 1 d . . . . .
C00C C 0.41419(11) 0.94505(8) 0.70230(8) 0.0157(2) Uani 1 1 d . . . . .
C00D C 0.22211(11) 0.83589(8) 0.44547(8) 0.0156(2) Uani 1 1 d . . . . .
C00E C 0.33483(12) 0.98847(9) 0.55350(9) 0.0196(3) Uani 1 1 d . . . . .
H00E H 0.355066 1.047591 0.545727 0.024 Uiso 1 1 calc R U . . .
C00F C 0.35097(12) 1.00133(9) 0.75539(8) 0.0181(3) Uani 1 1 d . . . . .
C00G C 0.28638(12) 0.95993(9) 0.48935(9) 0.0200(3) Uani 1 1 d . . . . .
H00G H 0.268750 0.996809 0.431004 0.024 Uiso 1 1 calc R U . . .
C00H C 0.19310(11) 0.42903(9) 0.53337(9) 0.0189(3) Uani 1 1 d . . . . .
H00H H 0.214433 0.431387 0.473571 0.023 Uiso 1 1 calc R U . . .
C00I C -0.04507(11) 0.86576(9) 0.79919(8) 0.0164(2) Uani 1 1 d . . . . .
C00J C 0.13354(12) 0.42256(9) 0.70879(9) 0.0184(3) Uani 1 1 d . . . . .
C00K C 0.06242(11) 0.80732(9) 0.36330(8) 0.0171(2) Uani 1 1 d . . . . .
H00K H -0.019523 0.805858 0.357320 0.021 Uiso 1 1 calc R U . . .
C00L C 0.24117(12) 0.79175(9) 0.90756(8) 0.0192(3) Uani 1 1 d . . . . .
H00A H 0.229676 0.853054 0.865630 0.023 Uiso 1 1 calc R U . . .
H00B H 0.163894 0.772034 0.909678 0.023 Uiso 1 1 calc R U . . .
C00M C -0.03890(11) 0.76950(9) 0.81992(8) 0.0167(2) Uani 1 1 d . . . . .
C00N C -0.06881(11) 0.91500(9) 0.86619(9) 0.0190(3) Uani 1 1 d . . . . .
H00N H -0.071847 0.980059 0.852443 0.023 Uiso 1 1 calc R U . . .
C00O C 0.30190(11) 0.81304(9) 0.38013(8) 0.0183(3) Uani 1 1 d . . . . .
C00P C 0.43457(12) 0.46085(9) 0.71546(8) 0.0182(2) Uani 1 1 d . . . . .
H00C H 0.365881 0.461137 0.677149 0.022 Uiso 1 1 calc R U . . .
H00D H 0.506581 0.422732 0.695330 0.022 Uiso 1 1 calc R U . . .
C00Q C 0.21226(11) 0.34321(9) 0.59260(9) 0.0190(3) Uani 1 1 d . . . . .
C00R C 0.21709(12) 1.03500(10) 0.74407(9) 0.0224(3) Uani 1 1 d . . . . .
H00F H 0.194268 1.053051 0.680835 0.034 Uiso 1 1 calc R U . . .
H00I H 0.192042 1.088830 0.770905 0.034 Uiso 1 1 calc R U . . .
H00J H 0.178070 0.984968 0.773125 0.034 Uiso 1 1 calc R U . . .
C00S C 0.36702(12) 0.60265(9) 0.95179(8) 0.0177(2) Uani 1 1 d . . . . .
H00L H 0.426200 0.551592 0.935198 0.021 Uiso 1 1 calc R U . . .
H00M H 0.398642 0.615679 1.005840 0.021 Uiso 1 1 calc R U . . .
C00T C -0.08815(12) 0.87160(10) 0.95249(9) 0.0220(3) Uani 1 1 d . . . . .
C00U C -0.06258(12) 0.72448(9) 0.90584(9) 0.0207(3) Uani 1 1 d . . . . .
C00V C 0.14361(11) 0.51192(9) 0.55863(9) 0.0175(2) Uani 1 1 d . . . . .
C00W C 0.13978(12) 0.78233(9) 0.29876(8) 0.0192(3) Uani 1 1 d . . . . .
C00X C 0.18220(12) 0.34128(9) 0.68025(9) 0.0197(3) Uani 1 1 d . . . . .
H00X H 0.195132 0.283161 0.721732 0.024 Uiso 1 1 calc R U . . .
C00Y C 0.53934(12) 0.91664(9) 0.71093(8) 0.0178(2) Uani 1 1 d . . . . .
C00Z C 0.60613(12) 0.85630(9) 0.65294(9) 0.0220(3) Uani 1 1 d . . . . .
H00O H 0.581463 0.884141 0.590819 0.033 Uiso 1 1 calc R U . . .
H00P H 0.588230 0.794152 0.669426 0.033 Uiso 1 1 calc R U . . .
H00Q H 0.692177 0.851350 0.660823 0.033 Uiso 1 1 calc R U . . .
C010 C 0.01321(12) 0.86157(10) 0.50383(9) 0.0206(3) Uani 1 1 d . . . . .
H01A H -0.067478 0.881275 0.476485 0.031 Uiso 1 1 calc R U . . .
H01B H 0.033685 0.913015 0.525379 0.031 Uiso 1 1 calc R U . . .
H01C H 0.016134 0.808127 0.553574 0.031 Uiso 1 1 calc R U . . .
C011 C 0.59690(11) 0.56180(9) 0.76778(9) 0.0202(3) Uani 1 1 d . . . . .
H01D H 0.630558 0.618085 0.749313 0.024 Uiso 1 1 calc R U . . .
H01E H 0.576368 0.556986 0.830677 0.024 Uiso 1 1 calc R U . . .
C012 C 0.25018(13) 0.57038(10) 0.97274(9) 0.0235(3) Uani 1 1 d . . . . .
H01F H 0.215237 0.561620 0.918580 0.035 Uiso 1 1 calc R U . . .
H01G H 0.194270 0.617451 0.996153 0.035 Uiso 1 1 calc R U . . .
H01H H 0.266020 0.511364 1.016951 0.035 Uiso 1 1 calc R U . . .
C013 C 0.25917(12) 0.78600(9) 0.30837(8) 0.0201(3) Uani 1 1 d . . . . .
H013 H 0.313147 0.769548 0.264602 0.024 Uiso 1 1 calc R U . . .
C014 C 0.51541(12) 0.59829(9) 0.59010(8) 0.0190(3) Uani 1 1 d . . . . .
H01I H 0.546122 0.656288 0.577603 0.023 Uiso 1 1 calc R U . . .
H01J H 0.583302 0.545895 0.588118 0.023 Uiso 1 1 calc R U . . .
C015 C 0.59927(12) 0.94445(10) 0.77434(9) 0.0219(3) Uani 1 1 d . . . . .
H015 H 0.683769 0.925165 0.780801 0.026 Uiso 1 1 calc R U . . .
C016 C 0.49112(12) 0.74830(9) 0.87374(8) 0.0187(3) Uani 1 1 d . . . . .
H01K H 0.542102 0.734441 0.824263 0.022 Uiso 1 1 calc R U . . .
H01L H 0.469427 0.816915 0.864841 0.022 Uiso 1 1 calc R U . . .
C017 C -0.08602(13) 0.77658(10) 0.97039(9) 0.0240(3) Uani 1 1 d . . . . .
H017 H -0.101103 0.746270 1.028691 0.029 Uiso 1 1 calc R U . . .
C018 C -0.06202(12) 0.60999(10) 0.68385(9) 0.0222(3) Uani 1 1 d . . . . .
H018 H -0.112799 0.577662 0.660971 0.027 Uiso 1 1 calc R U . . .
C019 C 0.25815(13) 0.25458(10) 0.56126(10) 0.0247(3) Uani 1 1 d . . . . .
H01M H 0.191977 0.237238 0.534087 0.037 Uiso 1 1 calc R U . . .
H01N H 0.292932 0.204602 0.611806 0.037 Uiso 1 1 calc R U . . .
H01O H 0.319352 0.264347 0.517561 0.037 Uiso 1 1 calc R U . . .
C01A C -0.02886(12) 0.91589(9) 0.70611(9) 0.0199(3) Uani 1 1 d . . . . .
H01P H -0.082503 0.900672 0.665399 0.030 Uiso 1 1 calc R U . . .
H01Q H 0.054095 0.896501 0.689970 0.030 Uiso 1 1 calc R U . . .
H01R H -0.047595 0.983182 0.702254 0.030 Uiso 1 1 calc R U . . .
C01B C -0.10191(12) 0.67771(10) 0.72682(10) 0.0222(3) Uani 1 1 d . . . . .
H01S H -0.183795 0.698073 0.738018 0.027 Uiso 1 1 calc R U . . .
C01C C 0.43180(12) 0.81747(10) 0.38654(9) 0.0234(3) Uani 1 1 d . . . . .
H01T H 0.479028 0.776346 0.351993 0.035 Uiso 1 1 calc R U . . .
H01U H 0.460149 0.797425 0.448658 0.035 Uiso 1 1 calc R U . . .
H01V H 0.440555 0.881525 0.363144 0.035 Uiso 1 1 calc R U . . .
C01D C 0.53858(13) 0.99987(10) 0.82866(9) 0.0253(3) Uani 1 1 d . . . . .
C01E C 0.41464(13) 1.02730(10) 0.81846(9) 0.0229(3) Uani 1 1 d . . . . .
H01W H 0.372313 1.064737 0.855499 0.027 Uiso 1 1 calc R U . . .
C01F C 0.69587(12) 0.47730(10) 0.76288(10) 0.0259(3) Uani 1 1 d . . . . .
H01X H 0.715118 0.478506 0.700866 0.039 Uiso 1 1 calc R U . . .
H01Y H 0.668617 0.420089 0.788577 0.039 Uiso 1 1 calc R U . . .
H01Z H 0.767248 0.479227 0.796061 0.039 Uiso 1 1 calc R U . . .
C01G C 0.42220(13) 0.60424(10) 0.51859(9) 0.0223(3) Uani 1 1 d . . . . .
H010 H 0.458070 0.614176 0.460445 0.033 Uiso 1 1 calc R U . . .
H011 H 0.354987 0.656292 0.519936 0.033 Uiso 1 1 calc R U . . .
H012 H 0.393576 0.546089 0.529381 0.033 Uiso 1 1 calc R U . . .
C01H C -0.06416(14) 0.62219(10) 0.92966(10) 0.0277(3) Uani 1 1 d . . . . .
H014 H -0.142198 0.613287 0.912490 0.042 Uiso 1 1 calc R U . . .
H016 H -0.049818 0.598683 0.993671 0.042 Uiso 1 1 calc R U . . .
H019 H -0.001508 0.588148 0.898271 0.042 Uiso 1 1 calc R U . . .
C01I C 0.26882(14) 0.80559(11) 0.99924(10) 0.0288(3) Uani 1 1 d . . . . .
H020 H 0.338781 0.833716 0.996885 0.043 Uiso 1 1 calc R U . . .
H021 H 0.285440 0.745227 1.041473 0.043 Uiso 1 1 calc R U . . .
H022 H 0.200003 0.846707 1.018238 0.043 Uiso 1 1 calc R U . . .
C01J C 0.10069(14) 0.41749(10) 0.80394(9) 0.0250(3) Uani 1 1 d . . . . .
H023 H 0.135931 0.461448 0.827619 0.037 Uiso 1 1 calc R U . . .
H024 H 0.131211 0.354207 0.838749 0.037 Uiso 1 1 calc R U . . .
H025 H 0.013561 0.433504 0.807359 0.037 Uiso 1 1 calc R U . . .
C01K C 0.11778(13) 0.60269(10) 0.49120(9) 0.0235(3) Uani 1 1 d . . . . .
H026 H 0.156070 0.593989 0.435861 0.035 Uiso 1 1 calc R U . . .
H027 H 0.149176 0.649313 0.513574 0.035 Uiso 1 1 calc R U . . .
H028 H 0.031256 0.623966 0.480203 0.035 Uiso 1 1 calc R U . . .
C01L C 0.09512(13) 0.75023(11) 0.22231(9) 0.0275(3) Uani 1 1 d . . . . .
H029 H 0.013007 0.784354 0.205407 0.041 Uiso 1 1 calc R U . . .
H02A H 0.096874 0.683414 0.239942 0.041 Uiso 1 1 calc R U . . .
H02B H 0.146423 0.762026 0.171851 0.041 Uiso 1 1 calc R U . . .
C01M C -0.11134(14) 0.92455(11) 1.02533(10) 0.0297(3) Uani 1 1 d . . . . .
H02C H -0.143897 0.990506 0.999398 0.045 Uiso 1 1 calc R U . . .
H02D H -0.036329 0.918062 1.058185 0.045 Uiso 1 1 calc R U . . .
H02E H -0.168863 0.899443 1.065686 0.045 Uiso 1 1 calc R U . . .
C01N C 0.41260(13) 0.41580(10) 0.81094(9) 0.0243(3) Uani 1 1 d . . . . .
H02F H 0.346009 0.456101 0.833240 0.036 Uiso 1 1 calc R U . . .
H02G H 0.484734 0.407197 0.847864 0.036 Uiso 1 1 calc R U . . .
H02H H 0.392962 0.355211 0.812955 0.036 Uiso 1 1 calc R U . . .
C01O C 0.56900(13) 0.71125(11) 0.95883(10) 0.0279(3) Uani 1 1 d . . . . .
H02I H 0.594796 0.643438 0.968680 0.042 Uiso 1 1 calc R U . . .
H02J H 0.522855 0.727302 1.008992 0.042 Uiso 1 1 calc R U . . .
H02K H 0.639260 0.739258 0.953345 0.042 Uiso 1 1 calc R U . . .
C01P C 0.60520(16) 1.03059(14) 0.89608(12) 0.0408(4) Uani 1 1 d . . . . .
H02L H 0.669060 1.059105 0.867303 0.061 Uiso 1 1 calc R U . . .
H02M H 0.639960 0.976551 0.943026 0.061 Uiso 1 1 calc R U . . .
H02N H 0.549915 1.076104 0.921773 0.061 Uiso 1 1 calc R U . . .

loop_
_atom_site_aniso_label
_atom_site_aniso_U_11
_atom_site_aniso_U_22
_atom_site_aniso_U_33
_atom_site_aniso_U_23
_atom_site_aniso_U_13
_atom_site_aniso_U_12
Ni01 0.01367(11) 0.01244(10) 0.01180(10) -0.00220(8) 0.00018(8) -0.00332(8)
Si1 0.01427(15) 0.01252(15) 0.01234(15) -0.00168(12) -0.00051(12) -0.00365(12)
P002 0.01430(14) 0.01422(15) 0.01401(14) -0.00309(11) 0.00081(11) -0.00270(11)
Si2 0.01359(15) 0.01272(15) 0.01437(15) -0.00310(12) 0.00042(12) -0.00366(12)
P003 0.01589(15) 0.01345(14) 0.01180(14) -0.00219(11) -0.00049(11) -0.00327(11)
N006 0.0199(5) 0.0147(5) 0.0145(5) -0.0011(4) -0.0025(4) -0.0059(4)
N007 0.0195(5) 0.0139(5) 0.0141(5) -0.0018(4) -0.0017(4) -0.0048(4)
N008 0.0159(5) 0.0160(5) 0.0211(5) -0.0062(4) 0.0000(4) -0.0046(4)
N009 0.0150(5) 0.0160(5) 0.0208(5) -0.0054(4) 0.0005(4) -0.0037(4)
C00A 0.0184(6) 0.0130(6) 0.0143(6) -0.0002(4) -0.0009(5) -0.0025(5)
C00B 0.0157(6) 0.0157(6) 0.0213(6) -0.0065(5) -0.0005(5) -0.0053(5)
C00C 0.0192(6) 0.0135(6) 0.0147(6) -0.0009(4) -0.0017(5) -0.0061(5)
C00D 0.0198(6) 0.0139(6) 0.0123(5) -0.0004(4) -0.0031(5) -0.0040(5)
C00E 0.0260(7) 0.0136(6) 0.0184(6) 0.0005(5) -0.0023(5) -0.0062(5)
C00F 0.0205(6) 0.0166(6) 0.0173(6) -0.0025(5) -0.0009(5) -0.0055(5)
C00G 0.0272(7) 0.0148(6) 0.0163(6) 0.0018(5) -0.0040(5) -0.0062(5)
C00H 0.0181(6) 0.0227(7) 0.0184(6) -0.0066(5) 0.0020(5) -0.0077(5)
C00I 0.0131(6) 0.0175(6) 0.0177(6) -0.0032(5) 0.0000(5) -0.0018(5)
C00J 0.0192(6) 0.0195(6) 0.0185(6) -0.0046(5) 0.0005(5) -0.0082(5)
C00K 0.0172(6) 0.0158(6) 0.0169(6) -0.0010(5) -0.0030(5) -0.0030(5)
C00L 0.0220(6) 0.0170(6) 0.0177(6) -0.0040(5) 0.0009(5) -0.0022(5)
C00M 0.0131(6) 0.0172(6) 0.0200(6) -0.0057(5) 0.0016(5) -0.0019(5)
C00N 0.0182(6) 0.0160(6) 0.0221(6) -0.0049(5) 0.0000(5) -0.0014(5)
C00O 0.0184(6) 0.0176(6) 0.0173(6) 0.0001(5) -0.0001(5) -0.0042(5)
C00P 0.0199(6) 0.0154(6) 0.0191(6) -0.0039(5) 0.0006(5) -0.0035(5)
C00Q 0.0155(6) 0.0182(6) 0.0261(7) -0.0082(5) 0.0004(5) -0.0061(5)
C00R 0.0208(7) 0.0216(7) 0.0239(7) -0.0051(5) -0.0004(5) -0.0024(5)
C00S 0.0212(6) 0.0156(6) 0.0152(6) -0.0013(5) -0.0012(5) -0.0035(5)
C00T 0.0196(6) 0.0252(7) 0.0197(6) -0.0068(5) 0.0017(5) 0.0005(5)
C00U 0.0177(6) 0.0185(6) 0.0240(7) -0.0017(5) 0.0037(5) -0.0032(5)
C00V 0.0163(6) 0.0171(6) 0.0200(6) -0.0031(5) -0.0011(5) -0.0064(5)
C00W 0.0242(7) 0.0168(6) 0.0153(6) -0.0017(5) -0.0029(5) -0.0033(5)
C00X 0.0214(6) 0.0151(6) 0.0225(6) -0.0011(5) -0.0005(5) -0.0067(5)
C00Y 0.0192(6) 0.0154(6) 0.0180(6) 0.0005(5) 0.0006(5) -0.0064(5)
C00Z 0.0204(6) 0.0200(6) 0.0242(7) -0.0023(5) 0.0037(5) -0.0042(5)
C010 0.0198(6) 0.0230(7) 0.0190(6) -0.0065(5) 0.0001(5) -0.0027(5)
C011 0.0170(6) 0.0217(6) 0.0219(6) -0.0060(5) -0.0015(5) -0.0027(5)
C012 0.0272(7) 0.0215(7) 0.0215(7) -0.0005(5) 0.0034(5) -0.0091(6)
C013 0.0220(6) 0.0220(6) 0.0148(6) -0.0030(5) 0.0026(5) -0.0028(5)
C014 0.0195(6) 0.0191(6) 0.0182(6) -0.0043(5) 0.0047(5) -0.0039(5)
C015 0.0185(6) 0.0244(7) 0.0226(7) -0.0005(5) -0.0029(5) -0.0083(5)
C016 0.0195(6) 0.0189(6) 0.0185(6) -0.0033(5) -0.0008(5) -0.0068(5)
C017 0.0245(7) 0.0254(7) 0.0190(6) -0.0008(5) 0.0059(5) -0.0029(5)
C018 0.0158(6) 0.0232(7) 0.0303(7) -0.0091(6) -0.0016(5) -0.0068(5)
C019 0.0219(7) 0.0209(7) 0.0347(8) -0.0118(6) 0.0047(6) -0.0061(5)
C01A 0.0233(7) 0.0165(6) 0.0187(6) -0.0024(5) 0.0008(5) -0.0036(5)
C01B 0.0143(6) 0.0224(7) 0.0312(7) -0.0079(6) -0.0007(5) -0.0049(5)
C01C 0.0196(7) 0.0277(7) 0.0230(7) -0.0035(6) 0.0015(5) -0.0072(5)
C01D 0.0273(7) 0.0303(7) 0.0220(7) -0.0067(6) -0.0033(6) -0.0132(6)
C01E 0.0275(7) 0.0236(7) 0.0204(6) -0.0087(5) 0.0013(5) -0.0078(6)
C01F 0.0179(6) 0.0268(7) 0.0310(7) -0.0065(6) -0.0031(5) 0.0002(5)
C01G 0.0272(7) 0.0208(6) 0.0173(6) -0.0049(5) 0.0012(5) -0.0012(5)
C01H 0.0292(7) 0.0198(7) 0.0318(8) -0.0001(6) 0.0076(6) -0.0066(6)
C01I 0.0347(8) 0.0298(8) 0.0246(7) -0.0153(6) 0.0019(6) -0.0031(6)
C01J 0.0330(8) 0.0237(7) 0.0195(7) -0.0041(5) 0.0030(6) -0.0097(6)
C01K 0.0254(7) 0.0207(7) 0.0225(7) -0.0005(5) -0.0004(5) -0.0053(5)
C01L 0.0276(7) 0.0350(8) 0.0213(7) -0.0120(6) -0.0033(6) -0.0036(6)
C01M 0.0345(8) 0.0314(8) 0.0218(7) -0.0104(6) 0.0028(6) 0.0006(6)
C01N 0.0302(7) 0.0214(7) 0.0211(7) -0.0008(5) 0.0003(5) -0.0090(6)
C01O 0.0249(7) 0.0333(8) 0.0248(7) 0.0005(6) -0.0074(6) -0.0113(6)
C01P 0.0363(9) 0.0594(12) 0.0365(9) -0.0225(8) -0.0051(7) -0.0193(8)

loop_
_atom_type_symbol
_atom_type_description
_atom_type_scat_dispersion_real
_atom_type_scat_dispersion_imag
_atom_type_scat_source
C C 0.0181 0.0091 'International Tables Vol C Tables 4.2.6.8 and 6.1.1.4'
H H 0.0000 0.0000 'International Tables Vol C Tables 4.2.6.8 and 6.1.1.4'
N N 0.0311 0.0180 'International Tables Vol C Tables 4.2.6.8 and 6.1.1.4'
Si Si 0.2541 0.3302 'International Tables Vol C Tables 4.2.6.8 and 6.1.1.4'
P P 0.2955 0.4335 'International Tables Vol C Tables 4.2.6.8 and 6.1.1.4'
Ni Ni -3.0029 0.5091 'International Tables Vol C Tables 4.2.6.8 and 6.1.1.4'

loop_
_geom_angle_atom_site_label_1
_geom_angle_atom_site_label_2
_geom_angle_atom_site_label_3
_geom_angle
_geom_angle_site_symmetry_1
_geom_angle_site_symmetry_3
_geom_angle_publ_flag
Si2 Ni01 Si1 105.837(15) . . ?
Si2 Ni01 P002 115.268(15) . . ?
Si1 Ni01 P002 109.472(15) . . ?
Si2 Ni01 P003 110.150(15) . . ?
Si1 Ni01 P003 111.222(15) . . ?
P002 Ni01 P003 104.985(14) . . ?
N007 Si1 N006 86.57(5) . . ?
N007 Si1 Ni01 132.55(4) . . ?
N006 Si1 Ni01 140.88(4) . . ?
C014 P002 C00P 99.49(6) . . ?
C014 P002 C011 99.00(6) . . ?
C00P P002 C011 101.18(6) . . ?
C014 P002 Ni01 116.97(4) . . ?
C00P P002 Ni01 120.64(4) . . ?
C011 P002 Ni01 115.96(4) . . ?
N008 Si2 N009 86.87(5) . . ?
N008 Si2 Ni01 137.68(4) . . ?
N009 Si2 Ni01 135.21(4) . . ?
C00L P003 C00S 100.74(6) . . ?
C00L P003 C016 101.51(6) . . ?
C00S P003 C016 102.64(6) . . ?
C00L P003 Ni01 117.11(4) . . ?
C00S P003 Ni01 116.45(4) . . ?
C016 P003 Ni01 115.90(4) . . ?
C00G N006 C00D 113.42(10) . . ?
C00G N006 Si1 113.04(8) . . ?
C00D N006 Si1 133.25(8) . . ?
C00E N007 C00C 115.16(10) . . ?
C00E N007 Si1 114.34(8) . . ?
C00C N007 Si1 130.24(8) . . ?
C018 N008 C00B 116.77(10) . . ?
C018 N008 Si2 113.60(9) . . ?
C00B N008 Si2 128.61(8) . . ?
C01B N009 C00M 116.62(11) . . ?
C01B N009 Si2 113.27(9) . . ?
C00M N009 Si2 127.88(8) . . ?
C00K C00A C00D 118.79(11) . . ?
C00K C00A C010 119.89(11) . . ?
C00D C00A C010 121.32(11) . . ?
C00V C00B C00J 120.70(12) . . ?
C00V C00B N008 120.51(11) . . ?
C00J C00B N008 118.74(11) . . ?
C00F C00C C00Y 120.90(12) . . ?
C00F C00C N007 119.85(11) . . ?
C00Y C00C N007 119.06(11) . . ?
C00A C00D C00O 120.27(11) . . ?
C00A C00D N006 120.50(11) . . ?
C00O C00D N006 118.91(11) . . ?
C00G C00E N007 112.63(11) . . ?
C00G C00E H00E 123.7 . . ?
N007 C00E H00E 123.7 . . ?
C01E C00F C00C 118.47(12) . . ?
C01E C00F C00R 120.41(12) . . ?
C00C C00F C00R 121.11(11) . . ?
C00E C00G N006 113.42(11) . . ?
C00E C00G H00G 123.3 . . ?
N006 C00G H00G 123.3 . . ?
C00Q C00H C00V 122.27(12) . . ?
C00Q C00H H00H 118.9 . . ?
C00V C00H H00H 118.9 . . ?
C00N C00I C00M 118.94(12) . . ?
C00N C00I C01A 120.22(11) . . ?
C00M C00I C01A 120.83(11) . . ?
C00X C00J C00B 118.74(12) . . ?
C00X C00J C01J 120.14(12) . . ?
C00B C00J C01J 121.12(12) . . ?
C00W C00K C00A 122.16(12) . . ?
C00W C00K H00K 118.9 . . ?
C00A C00K H00K 118.9 . . ?
C01I C00L P003 118.15(10) . . ?
C01I C00L H00A 107.8 . . ?
P003 C00L H00A 107.8 . . ?
C01I C00L H00B 107.8 . . ?
P003 C00L H00B 107.8 . . ?
H00A C00L H00B 107.1 . . ?
C00I C00M C00U 120.28(12) . . ?
C00I C00M N009 120.76(11) . . ?
C00U C00M N009 118.95(11) . . ?
C00T C00N C00I 121.91(12) . . ?
C00T C00N H00N 119.0 . . ?
C00I C00N H00N 119.0 . . ?
C013 C00O C00D 118.80(12) . . ?
C013 C00O C01C 119.90(12) . . ?
C00D C00O C01C 121.31(12) . . ?
C01N C00P P002 113.12(9) . . ?
C01N C00P H00C 109.0 . . ?
P002 C00P H00C 109.0 . . ?
C01N C00P H00D 109.0 . . ?
P002 C00P H00D 109.0 . . ?
H00C C00P H00D 107.8 . . ?
C00H C00Q C00X 118.04(12) . . ?
C00H C00Q C019 120.59(12) . . ?
C00X C00Q C019 121.29(12) . . ?
C00F C00R H00F 109.5 . . ?
C00F C00R H00I 109.5 . . ?
H00F C00R H00I 109.5 . . ?
C00F C00R H00J 109.5 . . ?
H00F C00R H00J 109.5 . . ?
H00I C00R H00J 109.5 . . ?
C012 C00S P003 113.41(9) . . ?
C012 C00S H00L 108.9 . . ?
P003 C00S H00L 108.9 . . ?
C012 C00S H00M 108.9 . . ?
P003 C00S H00M 108.9 . . ?
H00L C00S H00M 107.7 . . ?
C00N C00T C017 117.87(12) . . ?
C00N C00T C01M 121.88(13) . . ?
C017 C00T C01M 120.25(13) . . ?
C017 C00U C00M 118.58(12) . . ?
C017 C00U C01H 119.35(12) . . ?
C00M C00U C01H 122.07(12) . . ?
C00H C00V C00B 118.51(12) . . ?
C00H C00V C01K 120.48(12) . . ?
C00B C00V C01K 120.97(12) . . ?
C00K C00W C013 117.92(12) . . ?
C00K C00W C01L 120.43(12) . . ?
C013 C00W C01L 121.63(12) . . ?
C00Q C00X C00J 121.72(12) . . ?
C00Q C00X H00X 119.1 . . ?
C00J C00X H00X 119.1 . . ?
C015 C00Y C00C 118.73(12) . . ?
C015 C00Y C00Z 121.05(12) . . ?
C00C C00Y C00Z 120.21(12) . . ?
C00Y C00Z H00O 109.5 . . ?
C00Y C00Z H00P 109.5 . . ?
H00O C00Z H00P 109.5 . . ?
C00Y C00Z H00Q 109.5 . . ?
H00O C00Z H00Q 109.5 . . ?
H00P C00Z H00Q 109.5 . . ?
C00A C010 H01A 109.5 . . ?
C00A C010 H01B 109.5 . . ?
H01A C010 H01B 109.5 . . ?
C00A C010 H01C 109.5 . . ?
H01A C010 H01C 109.5 . . ?
H01B C010 H01C 109.5 . . ?
C01F C011 P002 118.53(9) . . ?
C01F C011 H01D 107.7 . . ?
P002 C011 H01D 107.7 . . ?
C01F C011 H01E 107.7 . . ?
P002 C011 H01E 107.7 . . ?
H01D C011 H01E 107.1 . . ?
C00S C012 H01F 109.5 . . ?
C00S C012 H01G 109.5 . . ?
H01F C012 H01G 109.5 . . ?
C00S C012 H01H 109.5 . . ?
H01F C012 H01H 109.5 . . ?
H01G C012 H01H 109.5 . . ?
C00W C013 C00O 122.02(12) . . ?
C00W C013 H013 119.0 . . ?
C00O C013 H013 119.0 . . ?
C01G C014 P002 112.59(9) . . ?
C01G C014 H01I 109.1 . . ?
P002 C014 H01I 109.1 . . ?
C01G C014 H01J 109.1 . . ?
P002 C014 H01J 109.1 . . ?
H01I C014 H01J 107.8 . . ?
C00Y C015 C01D 121.65(13) . . ?
C00Y C015 H015 119.2 . . ?
C01D C015 H015 119.2 . . ?
C01O C016 P003 120.84(10) . . ?
C01O C016 H01K 107.1 . . ?
P003 C016 H01K 107.1 . . ?
C01O C016 H01L 107.1 . . ?
P003 C016 H01L 107.1 . . ?
H01K C016 H01L 106.8 . . ?
C00U C017 C00T 122.30(13) . . ?
C00U C017 H017 118.8 . . ?
C00T C017 H017 118.8 . . ?
C01B C018 N008 113.18(12) . . ?
C01B C018 H018 123.4 . . ?
N008 C018 H018 123.4 . . ?
C00Q C019 H01M 109.5 . . ?
C00Q C019 H01N 109.5 . . ?
H01M C019 H01N 109.5 . . ?
C00Q C019 H01O 109.5 . . ?
H01M C019 H01O 109.5 . . ?
H01N C019 H01O 109.5 . . ?
C00I C01A H01P 109.5 . . ?
C00I C01A H01Q 109.5 . . ?
H01P C01A H01Q 109.5 . . ?
C00I C01A H01R 109.5 . . ?
H01P C01A H01R 109.5 . . ?
H01Q C01A H01R 109.5 . . ?
C018 C01B N009 113.04(12) . . ?
C018 C01B H01S 123.5 . . ?
N009 C01B H01S 123.5 . . ?
C00O C01C H01T 109.5 . . ?
C00O C01C H01U 109.5 . . ?
H01T C01C H01U 109.5 . . ?
C00O C01C H01V 109.5 . . ?
H01T C01C H01V 109.5 . . ?
H01U C01C H01V 109.5 . . ?
C015 C01D C01E 118.41(12) . . ?
C015 C01D C01P 120.92(14) . . ?
C01E C01D C01P 120.67(14) . . ?
C01D C01E C00F 121.84(13) . . ?
C01D C01E H01W 119.1 . . ?
C00F C01E H01W 119.1 . . ?
C011 C01F H01X 109.5 . . ?
C011 C01F H01Y 109.5 . . ?
H01X C01F H01Y 109.5 . . ?
C011 C01F H01Z 109.5 . . ?
H01X C01F H01Z 109.5 . . ?
H01Y C01F H01Z 109.5 . . ?
C014 C01G H010 109.5 . . ?
C014 C01G H011 109.5 . . ?
H010 C01G H011 109.5 . . ?
C014 C01G H012 109.5 . . ?
H010 C01G H012 109.5 . . ?
H011 C01G H012 109.5 . . ?
C00U C01H H014 109.5 . . ?
C00U C01H H016 109.5 . . ?
H014 C01H H016 109.5 . . ?
C00U C01H H019 109.5 . . ?
H014 C01H H019 109.5 . . ?
H016 C01H H019 109.5 . . ?
C00L C01I H020 109.5 . . ?
C00L C01I H021 109.5 . . ?
H020 C01I H021 109.5 . . ?
C00L C01I H022 109.5 . . ?
H020 C01I H022 109.5 . . ?
H021 C01I H022 109.5 . . ?
C00J C01J H023 109.5 . . ?
C00J C01J H024 109.5 . . ?
H023 C01J H024 109.5 . . ?
C00J C01J H025 109.5 . . ?
H023 C01J H025 109.5 . . ?
H024 C01J H025 109.5 . . ?
C00V C01K H026 109.5 . . ?
C00V C01K H027 109.5 . . ?
H026 C01K H027 109.5 . . ?
C00V C01K H028 109.5 . . ?
H026 C01K H028 109.5 . . ?
H027 C01K H028 109.5 . . ?
C00W C01L H029 109.5 . . ?
C00W C01L H02A 109.5 . . ?
H029 C01L H02A 109.5 . . ?
C00W C01L H02B 109.5 . . ?
H029 C01L H02B 109.5 . . ?
H02A C01L H02B 109.5 . . ?
C00T C01M H02C 109.5 . . ?
C00T C01M H02D 109.5 . . ?
H02C C01M H02D 109.5 . . ?
C00T C01M H02E 109.5 . . ?
H02C C01M H02E 109.5 . . ?
H02D C01M H02E 109.5 . . ?
C00P C01N H02F 109.5 . . ?
C00P C01N H02G 109.5 . . ?
H02F C01N H02G 109.5 . . ?
C00P C01N H02H 109.5 . . ?
H02F C01N H02H 109.5 . . ?
H02G C01N H02H 109.5 . . ?
C016 C01O H02I 109.5 . . ?
C016 C01O H02J 109.5 . . ?
H02I C01O H02J 109.5 . . ?
C016 C01O H02K 109.5 . . ?
H02I C01O H02K 109.5 . . ?
H02J C01O H02K 109.5 . . ?
C01D C01P H02L 109.5 . . ?
C01D C01P H02M 109.5 . . ?
H02L C01P H02M 109.5 . . ?
C01D C01P H02N 109.5 . . ?
H02L C01P H02N 109.5 . . ?
H02M C01P H02N 109.5 . . ?

loop_
_geom_bond_atom_site_label_1
_geom_bond_atom_site_label_2
_geom_bond_distance
_geom_bond_site_symmetry_2
_geom_bond_publ_flag
Ni01 Si2 2.1451(4) . ?
Ni01 Si1 2.1541(4) . ?
Ni01 P002 2.1993(4) . ?
Ni01 P003 2.2029(4) . ?
Si1 N007 1.7646(11) . ?
Si1 N006 1.7809(11) . ?
P002 C014 1.8414(13) . ?
P002 C00P 1.8475(13) . ?
P002 C011 1.8609(13) . ?
Si2 N008 1.7671(11) . ?
Si2 N009 1.7774(11) . ?
P003 C00L 1.8411(13) . ?
P003 C00S 1.8546(13) . ?
P003 C016 1.8628(13) . ?
N006 C00G 1.4045(16) . ?
N006 C00D 1.4402(15) . ?
N007 C00E 1.3972(16) . ?
N007 C00C 1.4313(15) . ?
N008 C018 1.4004(17) . ?
N008 C00B 1.4381(16) . ?
N009 C01B 1.4017(16) . ?
N009 C00M 1.4381(16) . ?
C00A C00K 1.3928(17) . ?
C00A C00D 1.4012(18) . ?
C00A C010 1.5021(17) . ?
C00B C00V 1.3967(18) . ?
C00B C00J 1.4030(18) . ?
C00C C00F 1.3974(18) . ?
C00C C00Y 1.4062(18) . ?
C00D C00O 1.4059(18) . ?
C00E C00G 1.3351(18) . ?
C00E H00E 0.9500 . ?
C00F C01E 1.3949(18) . ?
C00F C00R 1.5099(18) . ?
C00G H00G 0.9500 . ?
C00H C00Q 1.3881(19) . ?
C00H C00V 1.3949(18) . ?
C00H H00H 0.9500 . ?
C00I C00N 1.3957(18) . ?
C00I C00M 1.4024(18) . ?
C00I C01A 1.5028(17) . ?
C00J C00X 1.3966(18) . ?
C00J C01J 1.5062(18) . ?
C00K C00W 1.3892(18) . ?
C00K H00K 0.9500 . ?
C00L C01I 1.5259(18) . ?
C00L H00A 0.9900 . ?
C00L H00B 0.9900 . ?
C00M C00U 1.4064(18) . ?
C00N C00T 1.3906(19) . ?
C00N H00N 0.9500 . ?
C00O C013 1.3918(18) . ?
C00O C01C 1.5096(18) . ?
C00P C01N 1.5276(18) . ?
C00P H00C 0.9900 . ?
C00P H00D 0.9900 . ?
C00Q C00X 1.3921(19) . ?
C00Q C019 1.5095(18) . ?
C00R H00F 0.9800 . ?
C00R H00I 0.9800 . ?
C00R H00J 0.9800 . ?
C00S C012 1.5268(18) . ?
C00S H00L 0.9900 . ?
C00S H00M 0.9900 . ?
C00T C017 1.393(2) . ?
C00T C01M 1.5096(19) . ?
C00U C017 1.3919(19) . ?
C00U C01H 1.5089(19) . ?
C00V C01K 1.5030(18) . ?
C00W C013 1.3920(19) . ?
C00W C01L 1.5062(18) . ?
C00X H00X 0.9500 . ?
C00Y C015 1.3895(18) . ?
C00Y C00Z 1.5059(18) . ?
C00Z H00O 0.9800 . ?
C00Z H00P 0.9800 . ?
C00Z H00Q 0.9800 . ?
C010 H01A 0.9800 . ?
C010 H01B 0.9800 . ?
C010 H01C 0.9800 . ?
C011 C01F 1.5309(18) . ?
C011 H01D 0.9900 . ?
C011 H01E 0.9900 . ?
C012 H01F 0.9800 . ?
C012 H01G 0.9800 . ?
C012 H01H 0.9800 . ?
C013 H013 0.9500 . ?
C014 C01G 1.5229(18) . ?
C014 H01I 0.9900 . ?
C014 H01J 0.9900 . ?
C015 C01D 1.392(2) . ?
C015 H015 0.9500 . ?
C016 C01O 1.5293(18) . ?
C016 H01K 0.9900 . ?
C016 H01L 0.9900 . ?
C017 H017 0.9500 . ?
C018 C01B 1.3370(19) . ?
C018 H018 0.9500 . ?
C019 H01M 0.9800 . ?
C019 H01N 0.9800 . ?
C019 H01O 0.9800 . ?
C01A H01P 0.9800 . ?
C01A H01Q 0.9800 . ?
C01A H01R 0.9800 . ?
C01B H01S 0.9500 . ?
C01C H01T 0.9800 . ?
C01C H01U 0.9800 . ?
C01C H01V 0.9800 . ?
C01D C01E 1.393(2) . ?
C01D C01P 1.5060(19) . ?
C01E H01W 0.9500 . ?
C01F H01X 0.9800 . ?
C01F H01Y 0.9800 . ?
C01F H01Z 0.9800 . ?
C01G H010 0.9800 . ?
C01G H011 0.9800 . ?
C01G H012 0.9800 . ?
C01H H014 0.9800 . ?
C01H H016 0.9800 . ?
C01H H019 0.9800 . ?
C01I H020 0.9800 . ?
C01I H021 0.9800 . ?
C01I H022 0.9800 . ?
C01J H023 0.9800 . ?
C01J H024 0.9800 . ?
C01J H025 0.9800 . ?
C01K H026 0.9800 . ?
C01K H027 0.9800 . ?
C01K H028 0.9800 . ?
C01L H029 0.9800 . ?
C01L H02A 0.9800 . ?
C01L H02B 0.9800 . ?
C01M H02C 0.9800 . ?
C01M H02D 0.9800 . ?
C01M H02E 0.9800 . ?
C01N H02F 0.9800 . ?
C01N H02G 0.9800 . ?
C01N H02H 0.9800 . ?
C01O H02I 0.9800 . ?
C01O H02J 0.9800 . ?
C01O H02K 0.9800 . ?
C01P H02L 0.9800 . ?
C01P H02M 0.9800 . ?
C01P H02N 0.9800 . ?

loop_
_geom_torsion_atom_site_label_1
_geom_torsion_atom_site_label_2
_geom_torsion_atom_site_label_3
_geom_torsion_atom_site_label_4
_geom_torsion
_geom_torsion_site_symmetry_1
_geom_torsion_site_symmetry_2
_geom_torsion_site_symmetry_3
_geom_torsion_site_symmetry_4
_geom_torsion_publ_flag
N007 Si1 N006 C00G -0.14(9) . . . . ?
Ni01 Si1 N006 C00G -179.89(7) . . . . ?
N007 Si1 N006 C00D 173.08(12) . . . . ?
Ni01 Si1 N006 C00D -6.67(16) . . . . ?
N006 Si1 N007 C00E 0.23(10) . . . . ?
Ni01 Si1 N007 C00E -179.99(7) . . . . ?
N006 Si1 N007 C00C -173.61(12) . . . . ?
Ni01 Si1 N007 C00C 6.17(14) . . . . ?
N009 Si2 N008 C018 1.79(10) . . . . ?
Ni01 Si2 N008 C018 -172.85(7) . . . . ?
N009 Si2 N008 C00B -166.17(11) . . . . ?
Ni01 Si2 N008 C00B 19.19(14) . . . . ?
N008 Si2 N009 C01B -1.49(10) . . . . ?
Ni01 Si2 N009 C01B 173.39(7) . . . . ?
N008 Si2 N009 C00M 160.78(11) . . . . ?
Ni01 Si2 N009 C00M -24.34(14) . . . . ?
C018 N008 C00B C00V 98.54(14) . . . . ?
Si2 N008 C00B C00V -93.82(14) . . . . ?
C018 N008 C00B C00J -79.01(15) . . . . ?
Si2 N008 C00B C00J 88.63(14) . . . . ?
C00E N007 C00C C00F 83.83(15) . . . . ?
Si1 N007 C00C C00F -102.37(13) . . . . ?
C00E N007 C00C C00Y -91.20(14) . . . . ?
Si1 N007 C00C C00Y 82.60(14) . . . . ?
C00K C00A C00D C00O 1.92(18) . . . . ?
C010 C00A C00D C00O -177.98(12) . . . . ?
C00K C00A C00D N006 175.36(11) . . . . ?
C010 C00A C00D N006 -4.53(18) . . . . ?
C00G N006 C00D C00A -103.44(13) . . . . ?
Si1 N006 C00D C00A 83.36(15) . . . . ?
C00G N006 C00D C00O 70.10(15) . . . . ?
Si1 N006 C00D C00O -103.10(14) . . . . ?
C00C N007 C00E C00G 174.54(12) . . . . ?
Si1 N007 C00E C00G -0.27(15) . . . . ?
C00Y C00C C00F C01E -1.23(19) . . . . ?
N007 C00C C00F C01E -176.17(11) . . . . ?
C00Y C00C C00F C00R 177.68(12) . . . . ?
N007 C00C C00F C00R 2.74(18) . . . . ?
N007 C00E C00G N006 0.15(17) . . . . ?
C00D N006 C00G C00E -174.60(12) . . . . ?
Si1 N006 C00G C00E 0.02(15) . . . . ?
C00V C00B C00J C00X 0.82(19) . . . . ?
N008 C00B C00J C00X 178.37(11) . . . . ?
C00V C00B C00J C01J -178.63(12) . . . . ?
N008 C00B C00J C01J -1.08(18) . . . . ?
C00D C00A C00K C00W -0.45(19) . . . . ?
C010 C00A C00K C00W 179.45(12) . . . . ?
C00S P003 C00L C01I 53.70(12) . . . . ?
C016 P003 C00L C01I -51.72(12) . . . . ?
Ni01 P003 C00L C01I -178.96(9) . . . . ?
C00N C00I C00M C00U 3.34(18) . . . . ?
C01A C00I C00M C00U -175.48(12) . . . . ?
C00N C00I C00M N009 -177.75(11) . . . . ?
C01A C00I C00M N009 3.42(18) . . . . ?
C01B N009 C00M C00I -112.24(14) . . . . ?
Si2 N009 C00M C00I 86.00(14) . . . . ?
C01B N009 C00M C00U 66.69(16) . . . . ?
Si2 N009 C00M C00U -95.08(13) . . . . ?
C00M C00I C00N C00T -0.93(19) . . . . ?
C01A C00I C00N C00T 177.90(12) . . . . ?
C00A C00D C00O C013 -2.19(18) . . . . ?
N006 C00D C00O C013 -175.74(11) . . . . ?
C00A C00D C00O C01C 177.73(12) . . . . ?
N006 C00D C00O C01C 4.18(18) . . . . ?
C014 P002 C00P C01N 166.42(10) . . . . ?
C011 P002 C00P C01N 65.20(11) . . . . ?
Ni01 P002 C00P C01N -64.28(10) . . . . ?
C00V C00H C00Q C00X -1.00(19) . . . . ?
C00V C00H C00Q C019 175.80(12) . . . . ?
C00L P003 C00S C012 59.74(10) . . . . ?
C016 P003 C00S C012 164.27(10) . . . . ?
Ni01 P003 C00S C012 -68.03(10) . . . . ?
C00I C00N C00T C017 -1.5(2) . . . . ?
C00I C00N C00T C01M 178.74(13) . . . . ?
C00I C00M C00U C017 -3.25(19) . . . . ?
N009 C00M C00U C017 177.82(12) . . . . ?
C00I C00M C00U C01H 176.29(12) . . . . ?
N009 C00M C00U C01H -2.63(19) . . . . ?
C00Q C00H C00V C00B 1.55(19) . . . . ?
C00Q C00H C00V C01K -176.41(12) . . . . ?
C00J C00B C00V C00H -1.44(18) . . . . ?
N008 C00B C00V C00H -178.95(11) . . . . ?
C00J C00B C00V C01K 176.51(12) . . . . ?
N008 C00B C00V C01K -1.00(18) . . . . ?
C00A C00K C00W C013 -0.71(19) . . . . ?
C00A C00K C00W C01L 177.86(12) . . . . ?
C00H C00Q C00X C00J 0.34(19) . . . . ?
C019 C00Q C00X C00J -176.44(12) . . . . ?
C00B C00J C00X C00Q -0.26(19) . . . . ?
C01J C00J C00X C00Q 179.20(12) . . . . ?
C00F C00C C00Y C015 0.96(18) . . . . ?
N007 C00C C00Y C015 175.93(11) . . . . ?
C00F C00C C00Y C00Z -179.76(12) . . . . ?
N007 C00C C00Y C00Z -4.78(17) . . . . ?
C014 P002 C011 C01F -62.53(12) . . . . ?
C00P P002 C011 C01F 39.09(12) . . . . ?
Ni01 P002 C011 C01F 171.48(9) . . . . ?
C00K C00W C013 C00O 0.4(2) . . . . ?
C01L C00W C013 C00O -178.13(13) . . . . ?
C00D C00O C013 C00W 1.0(2) . . . . ?
C01C C00O C013 C00W -178.91(12) . . . . ?
C00P P002 C014 C01G 69.67(10) . . . . ?
C011 P002 C014 C01G 172.71(10) . . . . ?
Ni01 P002 C014 C01G -62.00(10) . . . . ?
C00C C00Y C015 C01D -0.4(2) . . . . ?
C00Z C00Y C015 C01D -179.70(13) . . . . ?
C00L P003 C016 C01O 88.42(12) . . . . ?
C00S P003 C016 C01O -15.51(12) . . . . ?
Ni01 P003 C016 C01O -143.56(10) . . . . ?
C00M C00U C017 C00T 0.8(2) . . . . ?
C01H C00U C017 C00T -178.80(13) . . . . ?
C00N C00T C017 C00U 1.6(2) . . . . ?
C01M C00T C017 C00U -178.65(13) . . . . ?
C00B N008 C018 C01B 167.75(12) . . . . ?
Si2 N008 C018 C01B -1.73(16) . . . . ?
N008 C018 C01B N009 0.54(18) . . . . ?
C00M N009 C01B C018 -163.54(12) . . . . ?
Si2 N009 C01B C018 0.87(16) . . . . ?
C00Y C015 C01D C01E 0.2(2) . . . . ?
C00Y C015 C01D C01P -179.04(14) . . . . ?
C015 C01D C01E C00F -0.5(2) . . . . ?
C01P C01D C01E C00F 178.75(14) . . . . ?
C00C C00F C01E C01D 1.0(2) . . . . ?
C00R C00F C01E C01D -177.93(13) . . . . ?
